data_1570984
loop_
_publ_author_name
'Intrator, Jeremy A.'
'Velazquez, David A.'
'Fan, Sicheng'
'Mastrobattista, Ellie'
'Yu, Christine'
'Marinescu, Smaranda C.'

_publ_section_title
;
 Electrocatalytic CO<sub>2</sub> reduction to formate by a cobalt
 phosphino-thiolate complex.
;
_journal_issue 17
_journal_name_full 'Chemical science'
_journal_page_first 6385
_journal_page_last 6396
_journal_paper_doi 10.1039/d3sc06805f
_journal_volume 15
_journal_year 2024
_chemical_formula_moiety 'C47 H43 Co P3 S2, C20 H40 K O8, 1[C5H12]'
_chemical_formula_sum 'C67 H83 Co K O8 P3 S2'
_chemical_formula_weight 1266.35
_space_group_crystal_system monoclinic
_space_group_IT_number 14
_space_group_name_Hall '-P 2ybc'
_space_group_name_H-M_alt 'P 1 21/c 1'
_atom_sites_solution_hydrogens geom
_atom_sites_solution_primary dual
_audit_creation_date 2022-03-16
_audit_creation_method
;
Olex2 1.3-ac4
(compiled 2020.11.27 svn.r5f609507 for Rigaku Oxford Diffraction, GUI svn.r6214)
;
_audit_update_record
;
2022-10-25 deposited with the CCDC.	2024-02-12 downloaded from the CCDC.
;
_cell_angle_alpha 90
_cell_angle_beta 89.7350(10)
_cell_angle_gamma 90
_cell_formula_units_Z 4
_cell_length_a 10.11250(10)
_cell_length_b 18.5920(2)
_cell_length_c 36.9620(5)
_cell_measurement_reflns_used 28112
_cell_measurement_temperature 100(2)
_cell_measurement_theta_max 76.2470
_cell_measurement_theta_min 2.5180
_cell_volume 6949.21(14)
_computing_cell_refinement 'CrysAlisPro 1.171.41.123a (Rigaku OD, 2022)'
_computing_data_collection 'CrysAlisPro 1.171.41.123a (Rigaku OD, 2022)'
_computing_data_reduction 'CrysAlisPro 1.171.41.123a (Rigaku OD, 2022)'
_computing_molecular_graphics 'Olex2 1.3-ac4 (Dolomanov et al., 2009)'
_computing_publication_material 'Olex2 1.3-ac4 (Dolomanov et al., 2009)'
_computing_structure_refinement 'SHELXL 2018/3 (Sheldrick, 2015)'
_computing_structure_solution 'SHELXT 2018/2 (Sheldrick, 2018)'
_diffrn_ambient_environment N~2~
_diffrn_ambient_temperature 100(2)
_diffrn_detector 'Hybrid Pixel Array Detector'
_diffrn_detector_area_resol_mean 10.0000
_diffrn_detector_type HyPix
_diffrn_measured_fraction_theta_full 0.998
_diffrn_measured_fraction_theta_max 0.935
_diffrn_measurement_details
;
List of Runs (angles in degrees, time in seconds):

  # Type    Start    End  Width  t~exp~   \w     \q     \k     \f   Frames
#--------------------------------------------------------------------------
  1  \w    -82.00  -1.00   0.50    5.00    --  -50.18 109.00 -52.00  162
  2  \w     22.00  87.00   0.50    5.00    --   50.18-109.00-148.00  130
  3  \w   -161.00 -82.00   0.50   10.00    --  -90.00-109.00-148.00  158
  4  \w    -82.00 -18.00   0.50   10.00    --  -90.00 109.00 -52.00  128
  5  \w     32.00 107.00   0.50   10.00    --  104.18-109.00-148.00  150
  6  \w    104.00 176.00   0.50   10.00    --  104.18 109.00 -52.00  144
  7  \w   -122.00 -82.00   0.50    5.00    --  -50.18 -57.00-120.00   80
  8  \w   -122.00 -82.00   0.50    5.00    --  -50.18 -57.00   0.00   80
  9  \w   -122.00 -82.00   0.50    5.00    --  -50.18 -57.00 -60.00   80
 10  \w   -122.00 -82.00   0.50    5.00    --  -50.18 -57.00 150.00   80
 11  \w   -122.00 -82.00   0.50    5.00    --  -50.18 -57.00-150.00   80
 12  \w   -122.00 -82.00   0.50    5.00    --  -50.18 -57.00 -90.00   80
 13  \w   -122.00 -87.00   0.50    5.00    --  -50.18-125.00  90.00   70
 14  \w   -161.00 -99.00   0.50   10.00    --  -90.00 -99.00-120.00  124
 15  \w   -161.00 -82.00   0.50   10.00    --  -90.00 -57.00-120.00  158
 16  \w    -84.00 -30.00   0.50   10.00    --  -90.00 125.00-180.00  108
 17  \w    -65.00 -21.00   0.50   10.00    --  -90.00  57.00 -30.00   88
 18  \w    -55.00 -29.00   0.50   10.00    --  -90.00  57.00 -60.00   52
 19  \w    -64.00 -31.00   0.50   10.00    --  -90.00  57.00  90.00   66
 20  \w   -161.00-101.00   0.50   10.00    --  -90.00 -77.00 -90.00  120
 21  \w     33.00  67.00   0.50   10.00    --  104.18 -57.00 -90.00   68
 22  \w     33.00  65.00   0.50   10.00    --  104.18 -57.00  60.00   64
 23  \w     76.00 103.00   0.50   10.00    --  104.18-125.00 -30.00   54
 24  \w     45.00 102.00   0.50   10.00    --  104.18 -99.00 -90.00  114
 25  \w    102.00 175.00   0.50   10.00    --  104.18  77.00-180.00  146
;
_diffrn_measurement_device 'four-circle diffractometer'
_diffrn_measurement_device_type 'XtaLAB Synergy, Dualflex, HyPix'
_diffrn_measurement_method '\w scans'
_diffrn_orient_matrix_type 'CrysAlisPro convention (1999,Acta A55,543-557)'
_diffrn_orient_matrix_UB_11 0.0429739000
_diffrn_orient_matrix_UB_12 0.0152931000
_diffrn_orient_matrix_UB_13 0.0391973000
_diffrn_orient_matrix_UB_21 0.0249236000
_diffrn_orient_matrix_UB_22 0.0793565000
_diffrn_orient_matrix_UB_23 -0.0099049000
_diffrn_orient_matrix_UB_31 -0.1439588000
_diffrn_orient_matrix_UB_32 0.0183227000
_diffrn_orient_matrix_UB_33 0.0101778000
_diffrn_radiation_monochromator mirror
_diffrn_radiation_probe x-ray
_diffrn_radiation_type 'Cu K\a'
_diffrn_radiation_wavelength 1.54184
_diffrn_reflns_av_R_equivalents 0.0821
_diffrn_reflns_av_unetI/netI 0.0495
_diffrn_reflns_Laue_measured_fraction_full 0.998
_diffrn_reflns_Laue_measured_fraction_max 0.935
_diffrn_reflns_limit_h_max 10
_diffrn_reflns_limit_h_min -12
_diffrn_reflns_limit_k_max 23
_diffrn_reflns_limit_k_min -20
_diffrn_reflns_limit_l_max 45
_diffrn_reflns_limit_l_min -46
_diffrn_reflns_number 63432
_diffrn_reflns_point_group_measured_fraction_full 0.998
_diffrn_reflns_point_group_measured_fraction_max 0.935
_diffrn_reflns_theta_full 67.500
_diffrn_reflns_theta_max 76.492
_diffrn_reflns_theta_min 2.660
_diffrn_source 'micro-focus sealed X-ray tube'
_diffrn_source_type 'PhotonJet (Cu) X-ray Source'
_exptl_absorpt_coefficient_mu 4.080
_exptl_absorpt_correction_T_max 1.00000
_exptl_absorpt_correction_T_min 0.41998
_exptl_absorpt_correction_type multi-scan
_exptl_absorpt_process_details
;
CrysAlisPro 1.171.41.123a (Rigaku Oxford Diffraction, 2022)
Empirical absorption correction using spherical harmonics,
implemented in SCALE3 ABSPACK scaling algorithm.
;
_exptl_crystal_colour 'clear dark black'
_exptl_crystal_density_diffrn 1.210
_exptl_crystal_description plate
_exptl_crystal_F_000 2668
_exptl_crystal_size_max 0.58
_exptl_crystal_size_mid 0.383
_exptl_crystal_size_min 0.209
_refine_diff_density_max 1.291
_refine_diff_density_min -1.052
_refine_diff_density_rms 0.093
_refine_ls_extinction_method none
_refine_ls_goodness_of_fit_ref 0.867
_refine_ls_hydrogen_treatment constr
_refine_ls_matrix_type full
_refine_ls_number_parameters 786
_refine_ls_number_reflns 13663
_refine_ls_number_restraints 6
_refine_ls_restrained_S_all 0.867
_refine_ls_R_factor_all 0.0722
_refine_ls_R_factor_gt 0.0618
_refine_ls_shift/su_max 0.001
_refine_ls_shift/su_mean 0.000
_refine_ls_structure_factor_coef Fsqd
_refine_ls_weighting_details 'w=1/[\s^2^(Fo^2^)+(0.1741P)^2^+3.1085P] where P=(Fo^2^+2Fc^2^)/3'
_refine_ls_weighting_scheme calc
_refine_ls_wR_factor_gt 0.1843
_refine_ls_wR_factor_ref 0.1954
_reflns_Friedel_coverage 0.000
_reflns_number_gt 11258
_reflns_number_total 13663
_reflns_threshold_expression 'I > 2\s(I)'
_cod_data_source_file d3sc06805f2.cif
_cod_data_source_block kcco_022422_autored
_cod_depositor_comments 'Adding full bibliography for 1570984.cif.'
_cod_database_code 1570984
_shelx_shelxl_version_number 2018/3
_chemical_oxdiff_formula CoS2P3KC67H83O8
_shelx_space_group_comment
;
The symmetry employed for this shelxl refinement is uniquely defined
by the following loop, which should always be used as a source of
symmetry information in preference to the above space-group names.
They are only intended as comments.
;
_shelx_estimated_absorpt_t_max 0.481
_shelx_estimated_absorpt_t_min 0.201
_reflns_odcompleteness_completeness 99.85
_reflns_odcompleteness_iscentric 1
_reflns_odcompleteness_theta 66.49
_olex2_refinement_description
;
1. Fixed Uiso
 At 1.2 times of:
  All C(H) groups, All C(H,H) groups
 At 1.5 times of:
  All C(H,H,H) groups
2. Uiso/Uaniso restraints and constraints
Uanis(C59') \\sim Ueq: with sigma of 0.05 and sigma for terminal atoms of 0.1
3. Others
 Sof(O7')=Sof(C61')=Sof(H61C)=Sof(H61D)=Sof(C60')=Sof(H60C)=Sof(H60D)=
 Sof(C62')=Sof(H62C)=Sof(H62D)=Sof(C59')=Sof(H59C)=Sof(H59D)=1-FVAR(1)
 Sof(O7)=Sof(C60)=Sof(H60A)=Sof(H60B)=Sof(C61)=Sof(H61A)=Sof(H61B)=Sof(C59)=
 Sof(H59A)=Sof(H59B)=Sof(C62)=Sof(H62A)=Sof(H62B)=FVAR(1)
4.a Secondary CH2 refined with riding coordinates:
 C19(H19A,H19B), C22(H22A,H22B), C47(H47A,H47B), C48(H48A,H48B), C49(H49A,
 H49B), C50(H50A,H50B), C51(H51A,H51B), C52(H52A,H52B), C53(H53A,H53B),
 C54(H54A,H54B), C55(H55A,H55B), C56(H56A,H56B), C57(H57A,H57B), C58(H58A,H58B),
  C63(H63A,H63B), C64(H64A,H64B), C65(H65A,H65B), C66(H66A,H66B), C017(H01A,
 H01B), C60(H60A,H60B), C61(H61A,H61B), C59(H59A,H59B), C62(H62A,H62B),
 C61'(H61C,H61D), C60'(H60C,H60D), C62'(H62C,H62D), C59'(H59C,H59D)
4.b Aromatic/amide H refined with riding coordinates:
 C2(H2), C8(H8), C9(H9), C10(H10), C11(H11), C12(H12), C14(H14), C15(H15),
 C16(H16), C17(H17), C18(H18), C24(H24), C25(H25), C26(H26), C27(H27), C28(H28),
  C30(H30), C31(H31), C32(H32), C33(H33), C34(H34), C36(H36), C37(H37),
 C38(H38), C39(H39), C40(H40), C42(H42), C43(H43), C44(H44), C45(H45), C46(H46),
  C3(H3), C4(H4), C5(H5)
4.c Idealised Me refined as rotating group:
 C21(H21A,H21B,H21C)
;
_smtbx_masks_void_probe_radius 1.2
_smtbx_masks_void_truncation_radius 1.2
_olex2_submission_special_instructions 'No special instructions were received'
_oxdiff_exptl_absorpt_empirical_details
;
Empirical correction (ABSPACK) includes:
- Absorption correction using spherical harmonics
- Frame scaling
;
_oxdiff_exptl_absorpt_empirical_full_max 6.857
_oxdiff_exptl_absorpt_empirical_full_min 0.436

loop_
_space_group_symop_operation_xyz
'x, y, z'
'-x, y+1/2, -z+1/2'
'-x, -y, -z'
'x, -y-1/2, z-1/2'

loop_
_atom_site_label
_atom_site_type_symbol
_atom_site_fract_x
_atom_site_fract_y
_atom_site_fract_z
_atom_site_U_iso_or_equiv
_atom_site_adp_type
_atom_site_occupancy
_atom_site_site_symmetry_order
_atom_site_calc_flag
_atom_site_refinement_flags_posn
_atom_site_refinement_flags_adp
_atom_site_refinement_flags_occupancy
_atom_site_disorder_assembly
_atom_site_disorder_group
K002 K 0.92443(6) 0.64044(3) 0.28282(2) 0.02942(16) Uani 1 1 d . . . . .
S2 S 0.57314(7) 0.31698(4) 0.32295(2) 0.02661(17) Uani 1 1 d . . . . .
P2 P 0.58572(7) 0.24750(4) 0.39873(2) 0.02642(17) Uani 1 1 d . . . . .
O2 O 0.8226(2) 0.53404(12) 0.32738(7) 0.0392(5) Uani 1 1 d . . . . .
C2 C 0.2902(3) 0.44511(16) 0.28159(8) 0.0286(6) Uani 1 1 d . . . . .
H2 H 0.212781 0.468782 0.290096 0.034 Uiso 1 1 calc R U . . .
C8 C 0.1854(3) 0.37961(19) 0.43544(9) 0.0339(7) Uani 1 1 d . . . . .
H8 H 0.200348 0.331481 0.427816 0.041 Uiso 1 1 calc R U . . .
C9 C 0.0582(3) 0.4013(2) 0.44486(10) 0.0412(8) Uani 1 1 d . . . . .
H9 H -0.012844 0.367911 0.444080 0.049 Uiso 1 1 calc R U . . .
C10 C 0.0355(3) 0.4715(2) 0.45533(9) 0.0392(8) Uani 1 1 d . . . . .
H10 H -0.051436 0.486724 0.461456 0.047 Uiso 1 1 calc R U . . .
Co1 Co 0.48511(4) 0.33622(3) 0.37625(2) 0.02359(14) Uani 1 1 d . . . . .
S1 S 0.32626(6) 0.39886(4) 0.35181(2) 0.02602(17) Uani 1 1 d . . . . .
P1 P 0.45707(7) 0.39091(4) 0.42553(2) 0.02446(17) Uani 1 1 d . . . . .
O1 O 1.0851(2) 0.56879(13) 0.33205(6) 0.0359(5) Uani 1 1 d . . . . .
C1 C 0.3662(3) 0.40452(15) 0.30578(8) 0.0260(6) Uani 1 1 d . . . . .
C11 C 0.1392(3) 0.5192(2) 0.45686(10) 0.0405(8) Uani 1 1 d . . . . .
H11 H 0.123276 0.567285 0.464475 0.049 Uiso 1 1 calc R U . . .
C12 C 0.2664(3) 0.49852(18) 0.44748(9) 0.0342(7) Uani 1 1 d . . . . .
H12 H 0.336627 0.532447 0.448150 0.041 Uiso 1 1 calc R U . . .
C13 C 0.5536(3) 0.47542(17) 0.42768(8) 0.0275(6) Uani 1 1 d . . . . .
C14 C 0.5491(4) 0.5203(2) 0.39772(10) 0.0424(8) Uani 1 1 d . . . . .
H14 H 0.503242 0.505329 0.376665 0.051 Uiso 1 1 calc R U . . .
C15 C 0.6111(5) 0.5870(2) 0.39819(11) 0.0541(10) Uani 1 1 d . . . . .
H15 H 0.604575 0.617957 0.377833 0.065 Uiso 1 1 calc R U . . .
C16 C 0.6823(4) 0.6085(2) 0.42822(10) 0.0437(8) Uani 1 1 d . . . . .
H16 H 0.725456 0.653884 0.428304 0.052 Uiso 1 1 calc R U . . .
C17 C 0.6906(3) 0.56429(17) 0.45787(9) 0.0320(7) Uani 1 1 d . . . . .
H17 H 0.740819 0.578602 0.478299 0.038 Uiso 1 1 calc R U . . .
C18 C 0.6250(3) 0.49828(16) 0.45791(8) 0.0290(6) Uani 1 1 d . . . . .
H18 H 0.628890 0.468438 0.478744 0.035 Uiso 1 1 calc R U . . .
C19 C 0.4855(3) 0.34721(17) 0.46968(8) 0.0320(7) Uani 1 1 d . . . . .
H19A H 0.502178 0.385835 0.487529 0.038 Uiso 1 1 calc R U . . .
H19B H 0.401813 0.323530 0.476909 0.038 Uiso 1 1 calc R U . . .
C20 C 0.5951(3) 0.29214(18) 0.47374(8) 0.0319(7) Uani 1 1 d . . . . .
C21 C 0.7309(3) 0.32712(17) 0.46628(9) 0.0323(7) Uani 1 1 d . . . . .
H21A H 0.799230 0.289749 0.465424 0.048 Uiso 1 1 calc R U . . .
H21B H 0.751346 0.361355 0.485626 0.048 Uiso 1 1 calc R U . . .
H21C H 0.728513 0.352473 0.443045 0.048 Uiso 1 1 calc R U . . .
C22 C 0.5848(4) 0.26510(19) 0.51352(9) 0.0378(7) Uani 1 1 d . . . . .
H22A H 0.490234 0.255498 0.518676 0.045 Uiso 1 1 calc R U . . .
H22B H 0.611966 0.305220 0.529448 0.045 Uiso 1 1 calc R U . . .
C23 C 0.5254(3) 0.16095(17) 0.38050(9) 0.0322(7) Uani 1 1 d . . . . .
C24 C 0.4134(4) 0.1276(2) 0.39455(11) 0.0453(8) Uani 1 1 d . . . . .
H24 H 0.367300 0.149091 0.414216 0.054 Uiso 1 1 calc R U . . .
C25 C 0.3681(4) 0.0630(2) 0.38012(13) 0.0540(10) Uani 1 1 d . . . . .
H25 H 0.292685 0.040215 0.390388 0.065 Uiso 1 1 calc R U . . .
C26 C 0.4322(4) 0.0318(2) 0.35096(12) 0.0534(10) Uani 1 1 d . . . . .
H26 H 0.401139 -0.012281 0.341200 0.064 Uiso 1 1 calc R U . . .
C27 C 0.5412(4) 0.0652(2) 0.33616(11) 0.0483(9) Uani 1 1 d . . . . .
H27 H 0.585241 0.044290 0.315994 0.058 Uiso 1 1 calc R U . . .
C28 C 0.5868(4) 0.12937(19) 0.35067(10) 0.0381(7) Uani 1 1 d . . . . .
H28 H 0.661483 0.152225 0.340045 0.046 Uiso 1 1 calc R U . . .
C29 C 0.7663(3) 0.23453(17) 0.39223(8) 0.0313(6) Uani 1 1 d . . . . .
C30 C 0.8310(4) 0.17128(19) 0.40230(10) 0.0393(8) Uani 1 1 d . . . . .
H30 H 0.781388 0.131781 0.411391 0.047 Uiso 1 1 calc R U . . .
C31 C 0.9666(4) 0.1659(2) 0.39912(11) 0.0471(9) Uani 1 1 d . . . . .
H31 H 1.009313 0.122567 0.406122 0.056 Uiso 1 1 calc R U . . .
C32 C 1.0413(3) 0.2222(2) 0.38595(10) 0.0465(9) Uani 1 1 d . . . . .
H32 H 1.134663 0.217909 0.384117 0.056 Uiso 1 1 calc R U . . .
C33 C 0.9793(3) 0.2848(2) 0.37547(9) 0.0412(8) Uani 1 1 d . . . . .
H33 H 1.029909 0.323807 0.366296 0.049 Uiso 1 1 calc R U . . .
C34 C 0.8422(3) 0.29075(19) 0.37833(8) 0.0323(7) Uani 1 1 d . . . . .
H34 H 0.800023 0.333756 0.370692 0.039 Uiso 1 1 calc R U . . .
C35 C 0.6521(4) 0.1882(2) 0.57640(11) 0.0524(10) Uani 1 1 d . . . . .
C36 C 0.7370(6) 0.1472(4) 0.59778(16) 0.0842(18) Uani 1 1 d . . . . .
H36 H 0.804650 0.119562 0.586541 0.101 Uiso 1 1 calc R U . . .
C37 C 0.7245(7) 0.1462(4) 0.63395(17) 0.091(2) Uani 1 1 d . . . . .
H37 H 0.785175 0.118800 0.647872 0.110 Uiso 1 1 calc R U . . .
C38 C 0.6259(7) 0.1839(3) 0.65128(13) 0.0794(18) Uani 1 1 d . . . . .
H38 H 0.617402 0.181659 0.676859 0.095 Uiso 1 1 calc R U . . .
C39 C 0.5411(7) 0.2241(3) 0.63161(14) 0.0818(16) Uani 1 1 d . . . . .
H39 H 0.473651 0.251132 0.643348 0.098 Uiso 1 1 calc R U . . .
C40 C 0.5532(5) 0.2258(3) 0.59376(12) 0.0691(13) Uani 1 1 d . . . . .
H40 H 0.492303 0.253276 0.579958 0.083 Uiso 1 1 calc R U . . .
C41 C 0.8514(4) 0.2166(2) 0.52534(11) 0.0468(9) Uani 1 1 d . . . . .
C42 C 0.8983(4) 0.2739(2) 0.54624(12) 0.0522(9) Uani 1 1 d . . . . .
H42 H 0.841553 0.296379 0.563392 0.063 Uiso 1 1 calc R U . . .
C43 C 1.0256(4) 0.2978(3) 0.54209(13) 0.0558(10) Uani 1 1 d . . . . .
H43 H 1.055887 0.337244 0.556166 0.067 Uiso 1 1 calc R U . . .
C44 C 1.1107(4) 0.2653(3) 0.51763(14) 0.0627(12) Uani 1 1 d . . . . .
H44 H 1.198770 0.282255 0.514887 0.075 Uiso 1 1 calc R U . . .
C45 C 1.0667(5) 0.2083(3) 0.49739(14) 0.0649(12) Uani 1 1 d . . . . .
H45 H 1.124570 0.185656 0.480583 0.078 Uiso 1 1 calc R U . . .
C46 C 0.9384(4) 0.1838(3) 0.50138(13) 0.0588(11) Uani 1 1 d . . . . .
H46 H 0.909392 0.143824 0.487500 0.071 Uiso 1 1 calc R U . . .
C47 C 1.0207(4) 0.5326(2) 0.36148(10) 0.0414(8) Uani 1 1 d . . . . .
H47A H 0.984675 0.568124 0.378863 0.050 Uiso 1 1 calc R U . . .
H47B H 1.084544 0.501523 0.374360 0.050 Uiso 1 1 calc R U . . .
C48 C 0.9122(4) 0.4884(2) 0.34646(11) 0.0455(9) Uani 1 1 d . . . . .
H48A H 0.948907 0.451664 0.329825 0.055 Uiso 1 1 calc R U . . .
H48B H 0.864924 0.463343 0.366296 0.055 Uiso 1 1 calc R U . . .
C49 C 0.7142(3) 0.4949(2) 0.31276(11) 0.0452(9) Uani 1 1 d . . . . .
H49A H 0.671509 0.465841 0.331990 0.054 Uiso 1 1 calc R U . . .
H49B H 0.746020 0.461818 0.293611 0.054 Uiso 1 1 calc R U . . .
C50 C 0.6167(3) 0.5468(2) 0.29730(11) 0.0448(9) Uani 1 1 d . . . . .
H50A H 0.537418 0.520541 0.288897 0.054 Uiso 1 1 calc R U . . .
H50B H 0.588676 0.581444 0.316181 0.054 Uiso 1 1 calc R U . . .
C51 C 0.5883(3) 0.6366(2) 0.25345(11) 0.0445(9) Uani 1 1 d . . . . .
H51A H 0.566894 0.672680 0.272287 0.053 Uiso 1 1 calc R U . . .
H51B H 0.504977 0.613155 0.245929 0.053 Uiso 1 1 calc R U . . .
C52 C 0.6511(4) 0.6732(2) 0.22154(11) 0.0452(9) Uani 1 1 d . . . . .
H52A H 0.678745 0.637031 0.203352 0.054 Uiso 1 1 calc R U . . .
H52B H 0.587129 0.706359 0.210098 0.054 Uiso 1 1 calc R U . . .
C53 C 0.8299(4) 0.7471(2) 0.20453(10) 0.0441(9) Uani 1 1 d . . . . .
H53A H 0.768260 0.779525 0.191677 0.053 Uiso 1 1 calc R U . . .
H53B H 0.863377 0.710899 0.187119 0.053 Uiso 1 1 calc R U . . .
C54 C 0.9423(4) 0.78927(18) 0.21983(10) 0.0427(8) Uani 1 1 d . . . . .
H54A H 0.988241 0.816002 0.200312 0.051 Uiso 1 1 calc R U . . .
H54B H 0.909000 0.824377 0.237828 0.051 Uiso 1 1 calc R U . . .
C55 C 1.1545(4) 0.77166(19) 0.24593(11) 0.0443(9) Uani 1 1 d . . . . .
H55A H 1.141117 0.810031 0.264156 0.053 Uiso 1 1 calc R U . . .
H55B H 1.196621 0.793178 0.224262 0.053 Uiso 1 1 calc R U . . .
C56 C 1.2400(3) 0.71401(19) 0.26092(11) 0.0434(8) Uani 1 1 d . . . . .
H56A H 1.245806 0.673639 0.243521 0.052 Uiso 1 1 calc R U . . .
H56B H 1.330380 0.732931 0.264810 0.052 Uiso 1 1 calc R U . . .
C57 C 1.2687(3) 0.6354(2) 0.31015(12) 0.0463(9) Uani 1 1 d . . . . .
H57A H 1.354741 0.656856 0.316928 0.056 Uiso 1 1 calc R U . . .
H57B H 1.285548 0.596580 0.292405 0.056 Uiso 1 1 calc R U . . .
C58 C 1.2022(3) 0.6051(2) 0.34305(11) 0.0466(9) Uani 1 1 d . . . . .
H58A H 1.262246 0.571037 0.355417 0.056 Uiso 1 1 calc R U . . .
H58B H 1.179715 0.644232 0.360149 0.056 Uiso 1 1 calc R U . . .
C63 C 1.0537(4) 0.5675(2) 0.19280(10) 0.0435(8) Uani 1 1 d . . . . .
H63A H 1.134742 0.544822 0.182923 0.052 Uiso 1 1 calc R U . . .
H63B H 1.057133 0.619754 0.187803 0.052 Uiso 1 1 calc R U . . .
C64 C 0.9315(4) 0.5343(2) 0.17593(12) 0.0532(10) Uani 1 1 d . . . . .
H64A H 0.955230 0.505153 0.154461 0.064 Uiso 1 1 calc R U . . .
H64B H 0.867759 0.571992 0.168638 0.064 Uiso 1 1 calc R U . . .
C65 C 0.8729(4) 0.4863(2) 0.20646(12) 0.0532(10) Uani 1 1 d . . . . .
H65A H 0.789975 0.507086 0.216215 0.064 Uiso 1 1 calc R U . . .
H65B H 0.855201 0.437045 0.197587 0.064 Uiso 1 1 calc R U . . .
C66 C 0.9797(4) 0.4863(2) 0.23449(11) 0.0437(8) Uani 1 1 d . . . . .
H66A H 0.941539 0.480491 0.259032 0.052 Uiso 1 1 calc R U . . .
H66B H 1.043309 0.446749 0.230011 0.052 Uiso 1 1 calc R U . . .
C017 C 0.5724(3) 0.22834(17) 0.44775(8) 0.0321(6) Uani 1 1 d . . . . .
H01A H 0.483097 0.208601 0.452593 0.039 Uiso 1 1 calc R U . . .
H01B H 0.637056 0.190231 0.453722 0.039 Uiso 1 1 calc R U . . .
P3 P 0.67911(10) 0.18471(5) 0.52728(3) 0.0446(2) Uani 1 1 d . . . . .
O3 O 0.6756(2) 0.58455(13) 0.26770(7) 0.0373(5) Uani 1 1 d . . . . .
C3 C 0.3258(3) 0.45126(17) 0.24568(9) 0.0324(7) Uani 1 1 d . . . . .
H3 H 0.274643 0.480201 0.229843 0.039 Uiso 1 1 calc R U . . .
O4 O 0.7627(2) 0.71204(13) 0.23402(6) 0.0385(5) Uani 1 1 d . . . . .
C4 C 0.4368(3) 0.41503(18) 0.23257(9) 0.0340(7) Uani 1 1 d . . . . .
H4 H 0.461533 0.419269 0.207830 0.041 Uiso 1 1 calc R U . . .
O5 O 1.0312(2) 0.74039(12) 0.23658(7) 0.0384(5) Uani 1 1 d . . . . .
C5 C 0.5108(3) 0.37296(18) 0.25570(9) 0.0317(7) Uani 1 1 d . . . . .
H5 H 0.585454 0.347708 0.246556 0.038 Uiso 1 1 calc R U . . .
O6 O 1.1865(2) 0.68900(13) 0.29436(7) 0.0387(5) Uani 1 1 d . . . . .
C6 C 0.4775(3) 0.36683(16) 0.29260(8) 0.0263(6) Uani 1 1 d . . . . .
O7 O 0.7690(8) 0.7264(5) 0.3291(2) 0.0451(18) Uani 0.510(11) 1 d . . P A 1
C60 C 0.9492(12) 0.7823(7) 0.3576(4) 0.064(3) Uani 0.510(11) 1 d . . P A 1
H60A H 0.966202 0.810936 0.379623 0.077 Uiso 0.510(11) 1 calc R U P A 1
H60B H 1.030687 0.755649 0.351061 0.077 Uiso 0.510(11) 1 calc R U P A 1
C61 C 0.9083(13) 0.8288(8) 0.3278(4) 0.064(3) Uani 0.510(11) 1 d . . P A 1
H61A H 0.968788 0.823885 0.306846 0.077 Uiso 0.510(11) 1 calc R U P A 1
H61B H 0.905927 0.879795 0.335484 0.077 Uiso 0.510(11) 1 calc R U P A 1
C59 C 0.7651(12) 0.8008(10) 0.3183(5) 0.045(3) Uani 0.510(11) 1 d . . P A 1
H59A H 0.696600 0.827503 0.331997 0.054 Uiso 0.510(11) 1 calc R U P A 1
H59B H 0.747322 0.805421 0.292086 0.054 Uiso 0.510(11) 1 calc R U P A 1
C62 C 0.8341(10) 0.7302(6) 0.3638(3) 0.046(2) Uani 0.510(11) 1 d . . P A 1
H62A H 0.866757 0.682207 0.371223 0.055 Uiso 0.510(11) 1 calc R U P A 1
H62B H 0.773114 0.748625 0.382656 0.055 Uiso 0.510(11) 1 calc R U P A 1
O7' O 0.8320(15) 0.7405(6) 0.3322(3) 0.080(4) Uani 0.490(11) 1 d . . P A 2
C61' C 0.817(2) 0.8584(8) 0.3514(4) 0.121(7) Uani 0.490(11) 1 d . . P A 2
H61C H 0.724626 0.873832 0.355656 0.146 Uiso 0.490(11) 1 calc R U P A 2
H61D H 0.872736 0.901752 0.348245 0.146 Uiso 0.490(11) 1 calc R U P A 2
C60' C 0.8650(17) 0.8147(8) 0.3822(4) 0.104(5) Uani 0.490(11) 1 d . . P A 2
H60C H 0.793513 0.805655 0.400042 0.125 Uiso 0.490(11) 1 calc R U P A 2
H60D H 0.940033 0.838437 0.394554 0.125 Uiso 0.490(11) 1 calc R U P A 2
C62' C 0.9088(19) 0.7449(11) 0.3636(4) 0.088(6) Uani 0.490(11) 1 d . . P A 2
H62C H 1.004083 0.746782 0.357369 0.105 Uiso 0.490(11) 1 calc R U P A 2
H62D H 0.892657 0.702956 0.379464 0.105 Uiso 0.490(11) 1 calc R U P A 2
C59' C 0.825(2) 0.8126(12) 0.3189(5) 0.096(9) Uani 0.490(11) 1 d . U P A 2
H59C H 0.745959 0.819208 0.303602 0.115 Uiso 0.490(11) 1 calc R U P A 2
H59D H 0.904807 0.824464 0.304468 0.115 Uiso 0.490(11) 1 calc R U P A 2
C7 C 0.2912(3) 0.42737(17) 0.43701(8) 0.0276(6) Uani 1 1 d . . . . .
O8 O 1.0429(2) 0.55457(13) 0.23089(7) 0.0415(5) Uani 1 1 d . . . . .

loop_
_atom_site_aniso_label
_atom_site_aniso_U_11
_atom_site_aniso_U_22
_atom_site_aniso_U_33
_atom_site_aniso_U_23
_atom_site_aniso_U_13
_atom_site_aniso_U_12
K002 0.0207(3) 0.0304(3) 0.0373(4) 0.0066(3) -0.0032(2) -0.0023(2)
S2 0.0233(4) 0.0310(4) 0.0255(3) 0.0000(3) -0.0005(3) 0.0062(3)
P2 0.0248(4) 0.0263(4) 0.0281(4) -0.0022(3) -0.0036(3) 0.0007(3)
O2 0.0266(11) 0.0351(12) 0.0558(15) 0.0151(11) -0.0003(10) -0.0052(9)
C2 0.0196(14) 0.0307(15) 0.0355(16) -0.0004(12) -0.0057(11) -0.0006(11)
C8 0.0214(15) 0.0415(17) 0.0388(17) -0.0038(14) 0.0020(12) -0.0010(13)
C9 0.0250(16) 0.060(2) 0.0387(18) -0.0025(16) 0.0019(13) -0.0038(15)
C10 0.0174(14) 0.065(2) 0.0356(17) -0.0052(16) 0.0013(12) 0.0095(15)
Co1 0.0191(3) 0.0276(3) 0.0241(2) -0.00186(18) -0.00199(17) 0.00115(18)
S1 0.0174(3) 0.0328(4) 0.0279(4) -0.0026(3) -0.0019(2) 0.0024(3)
P1 0.0186(3) 0.0293(4) 0.0254(4) -0.0027(3) -0.0008(3) -0.0009(3)
O1 0.0247(11) 0.0423(13) 0.0409(12) 0.0061(10) -0.0073(9) 0.0012(9)
C1 0.0206(14) 0.0263(14) 0.0311(15) 0.0005(11) -0.0052(11) -0.0041(11)
C11 0.0331(18) 0.048(2) 0.0406(19) -0.0099(15) -0.0031(14) 0.0124(15)
C12 0.0303(16) 0.0365(17) 0.0359(17) -0.0073(13) -0.0033(13) -0.0019(13)
C13 0.0168(13) 0.0352(15) 0.0304(15) -0.0052(12) -0.0009(11) -0.0002(11)
C14 0.050(2) 0.0426(19) 0.0346(17) 0.0015(14) -0.0083(15) -0.0154(16)
C15 0.074(3) 0.047(2) 0.042(2) 0.0053(17) -0.0099(19) -0.022(2)
C16 0.044(2) 0.0414(19) 0.046(2) -0.0044(15) -0.0052(15) -0.0167(16)
C17 0.0261(15) 0.0350(16) 0.0350(16) -0.0081(13) -0.0024(12) -0.0020(13)
C18 0.0257(15) 0.0319(15) 0.0293(15) -0.0017(12) -0.0016(11) 0.0008(12)
C19 0.0354(17) 0.0347(16) 0.0259(15) -0.0008(12) 0.0006(12) -0.0044(13)
C20 0.0318(16) 0.0359(16) 0.0282(15) 0.0014(12) -0.0020(12) 0.0004(13)
C21 0.0270(16) 0.0346(16) 0.0352(17) -0.0018(13) -0.0053(12) -0.0011(12)
C22 0.0421(19) 0.0432(18) 0.0281(16) 0.0040(14) -0.0047(13) -0.0006(15)
C23 0.0292(16) 0.0298(15) 0.0377(17) -0.0031(12) -0.0118(13) 0.0007(12)
C24 0.040(2) 0.049(2) 0.047(2) -0.0060(17) -0.0051(15) -0.0096(16)
C25 0.042(2) 0.054(2) 0.066(3) -0.011(2) -0.0058(18) -0.0181(18)
C26 0.053(2) 0.040(2) 0.067(3) -0.0164(18) -0.0144(19) -0.0051(18)
C27 0.044(2) 0.045(2) 0.056(2) -0.0207(18) -0.0078(17) 0.0046(17)
C28 0.0368(18) 0.0351(17) 0.0423(19) -0.0079(14) -0.0086(14) 0.0030(14)
C29 0.0253(15) 0.0372(16) 0.0314(15) -0.0044(13) -0.0066(12) 0.0016(13)
C30 0.0369(18) 0.0401(18) 0.0410(19) -0.0012(14) -0.0102(14) 0.0099(14)
C31 0.040(2) 0.055(2) 0.047(2) -0.0056(17) -0.0111(16) 0.0201(17)
C32 0.0247(17) 0.077(3) 0.0382(18) -0.0101(18) -0.0075(13) 0.0104(17)
C33 0.0279(17) 0.064(2) 0.0321(17) -0.0079(16) -0.0032(13) -0.0029(15)
C34 0.0246(15) 0.0427(18) 0.0296(15) -0.0041(13) -0.0044(11) 0.0020(13)
C35 0.059(3) 0.050(2) 0.048(2) 0.0126(18) -0.0150(18) -0.0174(19)
C36 0.067(3) 0.113(5) 0.072(4) 0.046(3) -0.019(3) -0.011(3)
C37 0.084(4) 0.126(5) 0.065(4) 0.042(4) -0.025(3) -0.023(4)
C38 0.116(5) 0.085(4) 0.037(2) 0.021(2) -0.020(3) -0.048(4)
C39 0.112(5) 0.084(4) 0.049(3) 0.006(3) 0.000(3) -0.006(3)
C40 0.083(3) 0.081(3) 0.043(2) 0.013(2) -0.005(2) 0.008(3)
C41 0.046(2) 0.048(2) 0.047(2) 0.0078(17) -0.0149(16) 0.0050(17)
C42 0.047(2) 0.056(2) 0.054(2) 0.0004(19) -0.0092(18) -0.0016(19)
C43 0.041(2) 0.064(3) 0.062(3) 0.007(2) -0.0158(18) -0.0043(19)
C44 0.042(2) 0.070(3) 0.076(3) 0.010(2) -0.010(2) -0.003(2)
C45 0.049(3) 0.077(3) 0.069(3) -0.003(2) -0.002(2) 0.012(2)
C46 0.048(2) 0.062(3) 0.067(3) -0.002(2) -0.009(2) 0.004(2)
C47 0.0394(19) 0.0446(19) 0.0404(19) 0.0095(15) -0.0034(14) 0.0088(15)
C48 0.048(2) 0.0391(18) 0.050(2) 0.0183(16) 0.0011(16) 0.0015(16)
C49 0.0318(18) 0.0417(19) 0.062(2) 0.0054(17) 0.0055(16) -0.0114(15)
C50 0.0259(17) 0.050(2) 0.058(2) 0.0009(17) 0.0043(15) -0.0091(15)
C51 0.0144(15) 0.063(2) 0.056(2) -0.0005(18) -0.0032(13) 0.0049(15)
C52 0.0298(18) 0.061(2) 0.045(2) 0.0028(17) -0.0105(15) 0.0084(16)
C53 0.057(2) 0.0387(18) 0.0365(18) 0.0108(14) 0.0013(16) 0.0131(16)
C54 0.056(2) 0.0292(16) 0.0427(19) 0.0087(14) 0.0081(16) 0.0078(15)
C55 0.0381(19) 0.0325(17) 0.062(2) 0.0045(16) 0.0149(16) -0.0083(15)
C56 0.0257(16) 0.0380(18) 0.066(2) 0.0001(17) 0.0127(15) -0.0086(14)
C57 0.0172(15) 0.0408(19) 0.081(3) -0.0001(18) -0.0083(15) 0.0020(13)
C58 0.0314(18) 0.047(2) 0.062(2) -0.0002(17) -0.0206(16) 0.0040(15)
C63 0.041(2) 0.0439(19) 0.045(2) 0.0037(16) -0.0041(15) 0.0064(16)
C64 0.049(2) 0.057(2) 0.054(2) -0.0013(19) -0.0119(18) 0.0103(19)
C65 0.042(2) 0.050(2) 0.067(3) -0.0035(19) -0.0110(18) -0.0002(17)
C66 0.0374(19) 0.0385(18) 0.055(2) 0.0000(16) -0.0033(16) 0.0017(15)
C017 0.0384(17) 0.0267(14) 0.0313(16) 0.0029(12) -0.0040(12) -0.0004(13)
P3 0.0449(5) 0.0431(5) 0.0459(5) 0.0056(4) -0.0122(4) -0.0043(4)
O3 0.0200(11) 0.0465(13) 0.0453(13) 0.0023(10) -0.0021(9) -0.0003(9)
C3 0.0290(16) 0.0347(16) 0.0337(16) 0.0052(13) -0.0072(12) -0.0006(13)
O4 0.0333(12) 0.0454(13) 0.0369(12) 0.0071(10) -0.0020(9) 0.0076(10)
C4 0.0331(17) 0.0405(17) 0.0284(15) 0.0040(13) -0.0008(12) 0.0034(14)
O5 0.0343(12) 0.0311(11) 0.0498(14) 0.0097(10) 0.0050(10) -0.0021(9)
C5 0.0273(16) 0.0367(16) 0.0311(16) 0.0003(13) 0.0021(12) 0.0063(13)
O6 0.0207(11) 0.0370(12) 0.0585(15) 0.0004(11) 0.0003(10) 0.0012(9)
C6 0.0234(14) 0.0275(14) 0.0280(15) 0.0007(11) -0.0019(11) 0.0002(11)
O7 0.056(5) 0.038(3) 0.041(4) 0.004(3) -0.008(3) -0.001(3)
C60 0.046(6) 0.073(8) 0.073(8) 0.010(6) -0.002(5) -0.014(5)
C61 0.065(8) 0.063(6) 0.064(8) 0.011(5) 0.018(6) -0.014(6)
C59 0.043(6) 0.044(5) 0.048(6) 0.013(4) 0.010(5) 0.009(5)
C62 0.048(6) 0.046(4) 0.043(5) 0.013(3) 0.001(5) 0.011(5)
O7' 0.122(11) 0.065(7) 0.052(5) -0.006(4) -0.010(7) 0.031(7)
C61' 0.185(18) 0.071(8) 0.108(12) 0.010(8) 0.044(12) 0.031(10)
C60' 0.108(11) 0.106(11) 0.098(11) -0.003(8) -0.015(8) 0.030(9)
C62' 0.091(15) 0.122(17) 0.051(7) 0.013(9) 0.000(10) 0.053(14)
C59' 0.14(2) 0.085(18) 0.060(11) 0.030(11) 0.036(18) 0.054(18)
C7 0.0190(14) 0.0375(16) 0.0262(14) -0.0045(12) -0.0011(10) -0.0020(12)
O8 0.0418(14) 0.0397(13) 0.0431(14) -0.0017(10) -0.0019(10) 0.0001(11)

loop_
_atom_type_symbol
_atom_type_description
_atom_type_scat_dispersion_real
_atom_type_scat_dispersion_imag
_atom_type_scat_source
C C 0.0181 0.0091 'International Tables Vol C Tables 4.2.6.8 and 6.1.1.4'
H H 0.0000 0.0000 'International Tables Vol C Tables 4.2.6.8 and 6.1.1.4'
Co Co -2.3653 3.6143 'International Tables Vol C Tables 4.2.6.8 and 6.1.1.4'
K K 0.3868 1.0657 'International Tables Vol C Tables 4.2.6.8 and 6.1.1.4'
O O 0.0492 0.0322 'International Tables Vol C Tables 4.2.6.8 and 6.1.1.4'
P P 0.2955 0.4335 'International Tables Vol C Tables 4.2.6.8 and 6.1.1.4'
S S 0.3331 0.5567 'International Tables Vol C Tables 4.2.6.8 and 6.1.1.4'

loop_
_exptl_crystal_face_index_h
_exptl_crystal_face_index_k
_exptl_crystal_face_index_l
_exptl_crystal_face_perp_dist
0 2 -1 0.1958
0 2 -2 0.1787
0 1 -1 0.1823
0 -1 1 0.1775
0 1 -2 0.1772
0 1 -2 0.1567
0 -1 2 0.1936
0 1 -1 0.2024
0 -1 2 0.1676
0 1 -2 0.1676
0 -1 2 0.2259
0 1 -2 0.1755
0 0 -1 0.2530
0 0 -1 0.1795
0 0 2 0.1057
0 0 -2 0.1031
0 0 -1 0.0697
0 0 1 0.1567
0 0 -2 0.0888
0 0 2 0.1927
0 0 0 0.2607
0 1 2 0.1526
0 -1 -2 0.1547
0 -1 -1 0.2247
0 -1 -1 0.2235
0 1 1 0.2029
0 1 1 0.2188
0 -1 -1 0.1646
0 -1 1 0.1940

loop_
_geom_angle_atom_site_label_1
_geom_angle_atom_site_label_2
_geom_angle_atom_site_label_3
_geom_angle
_geom_angle_site_symmetry_1
_geom_angle_site_symmetry_3
_geom_angle_publ_flag
O2 K002 O1 59.08(7) . . ?
O2 K002 C66 76.79(9) . . ?
O2 K002 O3 61.22(7) . . ?
O2 K002 O4 120.65(7) . . ?
O2 K002 O6 118.90(7) . . ?
O2 K002 O7 80.77(18) . . ?
O1 K002 C66 81.14(8) . . ?
O1 K002 O6 60.33(7) . . ?
O1 K002 O7 101.57(18) . . ?
O3 K002 O1 118.94(7) . . ?
O3 K002 C66 74.22(8) . . ?
O3 K002 O6 175.39(8) . . ?
O3 K002 O7 80.29(16) . . ?
O4 K002 O1 179.62(7) . . ?
O4 K002 C66 99.06(8) . . ?
O4 K002 O3 60.85(7) . . ?
O4 K002 O6 119.90(7) . . ?
O4 K002 O7 78.10(18) . . ?
O5 K002 O2 177.05(8) . . ?
O5 K002 O1 120.14(7) . . ?
O5 K002 C66 100.33(9) . . ?
O5 K002 O3 118.80(7) . . ?
O5 K002 O4 60.16(7) . . ?
O5 K002 O6 60.81(7) . . ?
O5 K002 O7 102.17(18) . . ?
O5 K002 O7' 95.0(3) . . ?
O5 K002 O8 77.91(8) . . ?
O6 K002 C66 101.23(8) . . ?
O7 K002 C66 151.91(17) . . ?
O7 K002 O6 104.32(16) . . ?
O7' K002 O2 87.9(3) . . ?
O7' K002 O1 95.0(2) . . ?
O7' K002 C66 164.1(3) . . ?
O7' K002 O3 94.6(3) . . ?
O7' K002 O4 84.7(2) . . ?
O7' K002 O6 90.0(3) . . ?
O8 K002 O2 99.15(8) . . ?
O8 K002 O1 85.70(7) . . ?
O8 K002 C66 23.78(8) . . ?
O8 K002 O3 91.97(7) . . ?
O8 K002 O4 94.61(7) . . ?
O8 K002 O6 83.45(7) . . ?
O8 K002 O7 171.25(17) . . ?
O8 K002 O7' 172.1(3) . . ?
C6 S2 Co1 105.47(10) . . ?
C23 P2 Co1 112.09(10) . . ?
C23 P2 C29 99.56(15) . . ?
C23 P2 C017 99.58(15) . . ?
C29 P2 Co1 121.76(11) . . ?
C017 P2 Co1 120.17(11) . . ?
C017 P2 C29 99.73(15) . . ?
C48 O2 K002 118.86(19) . . ?
C49 O2 K002 115.1(2) . . ?
C49 O2 C48 112.0(3) . . ?
C3 C2 C1 121.1(3) . . ?
C9 C8 C7 121.0(3) . . ?
C10 C9 C8 119.8(3) . . ?
C11 C10 C9 119.7(3) . . ?
P2 Co1 S2 91.82(3) . . ?
P2 Co1 S1 159.53(4) . . ?
S1 Co1 S2 90.67(3) . . ?
P1 Co1 S2 155.68(4) . . ?
P1 Co1 P2 95.76(3) . . ?
P1 Co1 S1 90.22(3) . . ?
C1 S1 Co1 105.52(10) . . ?
C13 P1 Co1 112.23(10) . . ?
C13 P1 C7 98.98(13) . . ?
C19 P1 Co1 122.10(11) . . ?
C19 P1 C13 104.54(14) . . ?
C19 P1 C7 95.91(14) . . ?
C7 P1 Co1 119.50(10) . . ?
C47 O1 K002 117.11(18) . . ?
C58 O1 K002 116.7(2) . . ?
C58 O1 C47 112.4(3) . . ?
C2 C1 S1 121.9(2) . . ?
C2 C1 C6 119.1(3) . . ?
C6 C1 S1 119.1(2) . . ?
C10 C11 C12 121.2(3) . . ?
C11 C12 C7 119.8(3) . . ?
C14 C13 P1 117.2(2) . . ?
C14 C13 C18 118.2(3) . . ?
C18 C13 P1 124.5(2) . . ?
C13 C14 C15 120.7(3) . . ?
C16 C15 C14 120.3(4) . . ?
C17 C16 C15 120.1(3) . . ?
C16 C17 C18 119.8(3) . . ?
C17 C18 C13 120.9(3) . . ?
C20 C19 P1 120.1(2) . . ?
C19 C20 C21 110.4(3) . . ?
C19 C20 C22 105.4(3) . . ?
C19 C20 C017 110.2(3) . . ?
C21 C20 C22 111.1(3) . . ?
C21 C20 C017 110.3(3) . . ?
C017 C20 C22 109.3(3) . . ?
C20 C22 P3 119.3(2) . . ?
C24 C23 P2 121.5(3) . . ?
C24 C23 C28 117.9(3) . . ?
C28 C23 P2 120.6(3) . . ?
C23 C24 C25 120.7(4) . . ?
C26 C25 C24 120.4(4) . . ?
C27 C26 C25 119.5(4) . . ?
C26 C27 C28 120.1(4) . . ?
C27 C28 C23 121.4(4) . . ?
C30 C29 P2 122.5(3) . . ?
C34 C29 P2 119.4(2) . . ?
C34 C29 C30 118.1(3) . . ?
C31 C30 C29 120.4(4) . . ?
C32 C31 C30 121.1(3) . . ?
C33 C32 C31 119.4(3) . . ?
C32 C33 C34 120.0(4) . . ?
C33 C34 C29 121.0(3) . . ?
C36 C35 P3 116.8(4) . . ?
C40 C35 C36 117.4(5) . . ?
C40 C35 P3 125.7(3) . . ?
C37 C36 C35 121.1(7) . . ?
C36 C37 C38 121.4(6) . . ?
C39 C38 C37 119.5(5) . . ?
C38 C39 C40 119.7(6) . . ?
C35 C40 C39 120.9(5) . . ?
C42 C41 P3 123.1(3) . . ?
C46 C41 C42 118.1(4) . . ?
C46 C41 P3 118.7(3) . . ?
C43 C42 C41 120.4(4) . . ?
C42 C43 C44 120.8(4) . . ?
C45 C44 C43 119.4(4) . . ?
C44 C45 C46 120.2(5) . . ?
C45 C46 C41 121.0(5) . . ?
O1 C47 C48 108.1(3) . . ?
O2 C48 C47 109.1(3) . . ?
O2 C49 C50 109.0(3) . . ?
O3 C50 C49 109.7(3) . . ?
O3 C51 C52 109.9(3) . . ?
O4 C52 C51 108.0(3) . . ?
O4 C53 C54 108.0(3) . . ?
O5 C54 C53 108.2(3) . . ?
O5 C55 C56 108.0(3) . . ?
O6 C56 C55 109.8(3) . . ?
O6 C57 C58 109.6(3) . . ?
O1 C58 C57 108.5(3) . . ?
O8 C63 C64 106.1(3) . . ?
C63 C64 C65 104.1(3) . . ?
C66 C65 C64 103.2(3) . . ?
C65 C66 K002 104.1(2) . . ?
O8 C66 K002 51.36(16) . . ?
O8 C66 C65 105.0(3) . . ?
C20 C017 P2 116.8(2) . . ?
C35 P3 C22 99.71(18) . . ?
C35 P3 C41 99.41(18) . . ?
C41 P3 C22 102.63(17) . . ?
C50 O3 K002 113.8(2) . . ?
C51 O3 K002 112.7(2) . . ?
C51 O3 C50 111.3(3) . . ?
C2 C3 C4 120.1(3) . . ?
C52 O4 K002 116.0(2) . . ?
C52 O4 C53 111.0(3) . . ?
C53 O4 K002 115.56(19) . . ?
C5 C4 C3 119.7(3) . . ?
C54 O5 K002 117.16(19) . . ?
C55 O5 K002 118.0(2) . . ?
C55 O5 C54 113.7(3) . . ?
C4 C5 C6 121.2(3) . . ?
C56 O6 K002 109.0(2) . . ?
C57 O6 K002 112.76(19) . . ?
C57 O6 C56 111.3(3) . . ?
C1 C6 S2 119.0(2) . . ?
C5 C6 S2 122.2(2) . . ?
C5 C6 C1 118.8(3) . . ?
C59 O7 K002 113.2(8) . . ?
C59 O7 C62 102.3(10) . . ?
C62 O7 K002 108.1(6) . . ?
C61 C60 C62 105.7(10) . . ?
C60 C61 C59 103.6(13) . . ?
O7 C59 C61 103.2(13) . . ?
O7 C62 C60 104.2(9) . . ?
C62' O7' K002 113.5(9) . . ?
C62' O7' C59' 104.9(16) . . ?
C59' O7' K002 114.9(10) . . ?
C59' C61' C60' 107.1(13) . . ?
C61' C60' C62' 102.2(12) . . ?
O7' C62' C60' 105.2(12) . . ?
O7' C59' C61' 105.3(14) . . ?
C8 C7 P1 116.8(2) . . ?
C8 C7 C12 118.5(3) . . ?
C12 C7 P1 124.6(2) . . ?
C63 O8 K002 128.1(2) . . ?
C66 O8 K002 104.9(2) . . ?
C66 O8 C63 105.8(3) . . ?

loop_
_geom_bond_atom_site_label_1
_geom_bond_atom_site_label_2
_geom_bond_distance
_geom_bond_site_symmetry_2
_geom_bond_publ_flag
K002 O2 2.769(2) . ?
K002 O1 2.784(2) . ?
K002 C66 3.422(4) . ?
K002 O3 2.782(2) . ?
K002 O4 2.780(2) . ?
K002 O5 2.743(2) . ?
K002 O6 2.834(2) . ?
K002 O7 2.815(10) . ?
K002 O7' 2.766(11) . ?
K002 O8 2.765(3) . ?
S2 Co1 2.1877(8) . ?
S2 C6 1.750(3) . ?
P2 Co1 2.1104(9) . ?
P2 C23 1.849(3) . ?
P2 C29 1.856(3) . ?
P2 C017 1.851(3) . ?
O2 C48 1.430(4) . ?
O2 C49 1.425(4) . ?
C2 C1 1.402(4) . ?
C2 C3 1.379(4) . ?
C8 C9 1.391(5) . ?
C8 C7 1.391(4) . ?
C9 C10 1.379(5) . ?
C10 C11 1.376(5) . ?
Co1 S1 2.1832(8) . ?
Co1 P1 2.1041(9) . ?
S1 C1 1.750(3) . ?
P1 C13 1.852(3) . ?
P1 C19 1.847(3) . ?
P1 C7 1.857(3) . ?
O1 C47 1.434(4) . ?
O1 C58 1.424(4) . ?
C1 C6 1.411(4) . ?
C11 C12 1.386(5) . ?
C12 C7 1.400(4) . ?
C13 C14 1.388(5) . ?
C13 C18 1.399(4) . ?
C14 C15 1.389(5) . ?
C15 C16 1.385(5) . ?
C16 C17 1.373(5) . ?
C17 C18 1.395(4) . ?
C19 C20 1.517(5) . ?
C20 C21 1.544(4) . ?
C20 C22 1.557(4) . ?
C20 C017 1.544(4) . ?
C22 P3 1.846(4) . ?
C23 C24 1.389(5) . ?
C23 C28 1.393(5) . ?
C24 C25 1.392(5) . ?
C25 C26 1.382(6) . ?
C26 C27 1.376(6) . ?
C27 C28 1.388(5) . ?
C29 C30 1.397(5) . ?
C29 C34 1.394(5) . ?
C30 C31 1.379(5) . ?
C31 C32 1.378(6) . ?
C32 C33 1.378(6) . ?
C33 C34 1.394(4) . ?
C35 C36 1.396(7) . ?
C35 C40 1.376(7) . ?
C35 P3 1.836(4) . ?
C36 C37 1.342(8) . ?
C37 C38 1.375(10) . ?
C38 C39 1.353(8) . ?
C39 C40 1.404(7) . ?
C41 C42 1.401(6) . ?
C41 C46 1.387(6) . ?
C41 P3 1.842(4) . ?
C42 C43 1.370(6) . ?
C43 C44 1.384(7) . ?
C44 C45 1.372(7) . ?
C45 C46 1.382(7) . ?
C47 C48 1.480(5) . ?
C49 C50 1.496(5) . ?
C50 O3 1.427(4) . ?
C51 C52 1.500(6) . ?
C51 O3 1.413(4) . ?
C52 O4 1.419(4) . ?
C53 C54 1.495(6) . ?
C53 O4 1.438(4) . ?
C54 O5 1.422(4) . ?
C55 C56 1.486(5) . ?
C55 O5 1.420(4) . ?
C56 O6 1.425(4) . ?
C57 C58 1.498(6) . ?
C57 O6 1.424(4) . ?
C63 C64 1.517(6) . ?
C63 O8 1.432(4) . ?
C64 C65 1.554(6) . ?
C65 C66 1.500(5) . ?
C66 O8 1.428(4) . ?
C3 C4 1.394(5) . ?
C4 C5 1.381(4) . ?
C5 C6 1.408(4) . ?
O7 C59 1.44(2) . ?
O7 C62 1.446(13) . ?
C60 C61 1.460(19) . ?
C60 C62 1.531(14) . ?
C61 C59 1.580(16) . ?
O7' C62' 1.401(19) . ?
O7' C59' 1.43(2) . ?
C61' C60' 1.48(2) . ?
C61' C59' 1.47(3) . ?
C60' C62' 1.53(2) . ?

loop_
_exptl_oxdiff_crystal_face_indexfrac_h
_exptl_oxdiff_crystal_face_indexfrac_k
_exptl_oxdiff_crystal_face_indexfrac_l
_exptl_oxdiff_crystal_face_x
_exptl_oxdiff_crystal_face_y
_exptl_oxdiff_crystal_face_z
-0.4016 1.9980 -0.9978 -0.0258 0.1584 0.0843
0.1978 1.9983 -1.9990 -0.0393 0.1833 -0.0122
0.1989 0.9993 -0.9999 -0.0154 0.0942 -0.0205
0.2010 -0.9986 0.9981 0.0325 -0.0841 -0.0371
0.3984 0.9989 -1.9993 -0.0460 0.1090 -0.0594
0.1985 0.9986 -1.9984 -0.0545 0.1040 -0.0306
-0.1985 -0.9986 1.9984 0.0545 -0.1040 0.0306
-0.4009 0.9982 -0.9973 -0.0411 0.0791 0.0659
0.2013 -0.9979 1.9967 0.0717 -0.0939 -0.0269
-0.2013 0.9979 -1.9967 -0.0717 0.0939 0.0269
0.4013 -0.9975 1.9958 0.0802 -0.0889 -0.0557
-0.4013 0.9975 -1.9958 -0.0802 0.0889 0.0557
0.3995 -0.0000 -1.0003 -0.0220 0.0199 -0.0677
0.1996 -0.0004 -0.9994 -0.0306 0.0148 -0.0389
-0.1992 0.0011 1.9979 0.0698 -0.0247 0.0490
0.1992 -0.0011 -1.9979 -0.0698 0.0247 -0.0490
-0.0004 -0.0007 -0.9985 -0.0392 0.0098 -0.0101
0.0004 0.0007 0.9985 0.0392 -0.0098 0.0101
-0.2007 -0.0018 -1.9961 -0.0869 0.0146 0.0085
0.2007 0.0018 1.9961 0.0869 -0.0146 -0.0085
-0.1999 -0.0004 0.0009 -0.0086 -0.0050 0.0288
0.0000 1.0012 1.9965 0.0936 0.0597 0.0387
0.1999 -1.0008 -1.9974 -0.0850 -0.0547 -0.0674
-0.3995 -1.0012 -0.9962 -0.0715 -0.0795 0.0290
-0.1996 -1.0008 -0.9971 -0.0630 -0.0745 0.0002
0.1996 1.0008 0.9971 0.0630 0.0745 -0.0002
0.3995 1.0012 0.9962 0.0715 0.0795 -0.0290
0.2003 -1.0001 -0.9988 -0.0458 -0.0645 -0.0573
-0.3988 -0.9997 1.0008 0.0068 -0.0992 0.0493

loop_
_smtbx_masks_void_nr
_smtbx_masks_void_average_x
_smtbx_masks_void_average_y
_smtbx_masks_void_average_z
_smtbx_masks_void_volume
_smtbx_masks_void_count_electrons
_smtbx_masks_void_content
1 -0.332 0.000 0.500 400.1 95.0 '2 C5H12'
2 -0.559 0.500 0.000 400.1 95.0 '2 C5H12'
